data_4302623
loop_
_publ_author_name
'Prasenjit Ghosh'
'Paul J. Fagan'
'William J. Marshall'
'Elisabeth Hauptman'
'R. Morris Bullock'

_publ_section_title
;
Synthesis of Ruthenium Carbonyl Complexes with Phosphine or Substituted Cp
Ligands, and Their Activity in the Catalytic Deoxygenation of
1,2-Propanediol
;
_journal_name_full 'Inorganic Chemistry'
_journal_page_first 6490
_journal_page_last 6500
_journal_paper_doi 10.1021/ic900413y
_journal_volume 48
_journal_year 2009
_chemical_formula_sum 'C19 H30 O2 Ru'
_chemical_formula_weight 391.50
_chemical_name_systematic
; 
 ? 
;
_space_group_IT_number 15
_symmetry_cell_setting monoclinic
_symmetry_space_group_name_Hall '-C 2yc'
_symmetry_space_group_name_H-M 'C 1 2/c 1'
_atom_sites_solution_hydrogens geom
_atom_sites_solution_primary direct
_atom_sites_solution_secondary difmap
_audit_creation_method SHELXL-97
_cell_angle_alpha 90.00
_cell_angle_beta 127.4980(10)
_cell_angle_gamma 90.00
_cell_formula_units_Z 8
_cell_length_a 20.8773(12)
_cell_length_b 16.1646(9)
_cell_length_c 14.3727(9)
_cell_measurement_temperature 293(2)
_cell_volume 3848.2(4)
_computing_cell_refinement 'Bruker SAINT'
_computing_data_collection 'Bruker SMART'
_computing_data_reduction 'Bruker SAINT'
_computing_molecular_graphics 'Bruker SHELXTL'
_computing_publication_material 'Bruker SHELXTL'
_computing_structure_refinement 'SHELXL-97 (Sheldrick, 2008)'
_computing_structure_solution 'SHELXS-97 (Sheldrick, 2008)'
_diffrn_ambient_temperature 293(2)
_diffrn_measured_fraction_theta_full 0.921
_diffrn_measured_fraction_theta_max 0.921
_diffrn_measurement_device_type 'Bruker SMART APEX CCD'
_diffrn_measurement_method '\f and \w scans'
_diffrn_radiation_monochromator graphite
_diffrn_radiation_source 'fine-focus sealed tube'
_diffrn_radiation_type MoK\a
_diffrn_radiation_wavelength 0.71073
_diffrn_reflns_av_R_equivalents 0.0361
_diffrn_reflns_av_sigmaI/netI 0.0265
_diffrn_reflns_limit_h_max 26
_diffrn_reflns_limit_h_min -27
_diffrn_reflns_limit_k_max 21
_diffrn_reflns_limit_k_min -20
_diffrn_reflns_limit_l_max 19
_diffrn_reflns_limit_l_min -13
_diffrn_reflns_number 11704
_diffrn_reflns_theta_full 28.30
_diffrn_reflns_theta_max 28.30
_diffrn_reflns_theta_min 1.76
_exptl_absorpt_coefficient_mu 0.820
_exptl_absorpt_correction_type none
_exptl_crystal_colour colorless
_exptl_crystal_density_diffrn 1.351
_exptl_crystal_density_meas hemisphere
_exptl_crystal_density_method 'not measured'
_exptl_crystal_description parallelpip
_exptl_crystal_F_000 1632
_exptl_crystal_size_max 0.46
_exptl_crystal_size_mid 0.32
_exptl_crystal_size_min 0.32
_refine_diff_density_max 0.596
_refine_diff_density_min -0.758
_refine_diff_density_rms 0.087
_refine_ls_extinction_method none
_refine_ls_goodness_of_fit_ref 1.057
_refine_ls_hydrogen_treatment mixed
_refine_ls_matrix_type full
_refine_ls_number_parameters 228
_refine_ls_number_reflns 4416
_refine_ls_number_restraints 8
_refine_ls_restrained_S_all 1.058
_refine_ls_R_factor_all 0.0383
_refine_ls_R_factor_gt 0.0324
_refine_ls_shift/su_max 0.001
_refine_ls_shift/su_mean 0.000
_refine_ls_structure_factor_coef Fsqd
_refine_ls_weighting_details 'calc w=1/[\s^2^(Fo^2^)+(0.0386P)^2^+6.1585P] where P=(Fo^2^+2Fc^2^)/3'
_refine_ls_weighting_scheme calc
_refine_ls_wR_factor_gt 0.0776
_refine_ls_wR_factor_ref 0.0816
_reflns_number_gt 3818
_reflns_number_total 4416
_reflns_threshold_expression >2sigma(I)
_cod_data_source_file ic900413y_si_002.cif
_cod_data_source_block 99207
_cod_depositor_comments
;
The following automatic conversions were performed:
'_symmetry_cell_setting' value 'Monoclinic' changed to 'monoclinic'
according to '/home/saulius/struct/CIF-dictionaries/cif_core.dic'
dictionary named 'cif_core.dic' version 2.4.1 from 2010-06-29.

Automatic conversion script
Id: cif_fix_enum 1527 2010-12-29 10:47:43Z saulius 
;
_cod_original_sg_symbol_H-M 'C c'
_cod_database_code 4302623

loop_
_symmetry_equiv_pos_as_xyz
'x, y, z'
'-x, y, -z+1/2'
'x+1/2, y+1/2, z'
'-x+1/2, y+1/2, -z+1/2'
'-x, -y, -z'
'x, -y, z-1/2'
'-x+1/2, -y+1/2, -z'
'x+1/2, -y+1/2, z-1/2'

loop_
_atom_site_label
_atom_site_type_symbol
_atom_site_fract_x
_atom_site_fract_y
_atom_site_fract_z
_atom_site_U_iso_or_equiv
_atom_site_adp_type
_atom_site_occupancy
_atom_site_symmetry_multiplicity
_atom_site_calc_flag
_atom_site_refinement_flags
_atom_site_disorder_assembly
_atom_site_disorder_group
Ru1 Ru 0.259981(10) 0.494275(10) 0.242894(15) 0.02671(7) Uani 1 1 d . A .
O1 O 0.16620(11) 0.59301(11) 0.01896(16) 0.0474(4) Uani 1 1 d . . .
C1 C 0.20229(14) 0.55561(14) 0.1044(2) 0.0339(5) Uani 1 1 d . . .
O2 O 0.41124(11) 0.59149(12) 0.33535(18) 0.0502(5) Uani 1 1 d . . .
C2 C 0.35397(14) 0.55398(14) 0.2991(2) 0.0357(5) Uani 1 1 d . . .
C11 C 0.17195(13) 0.39679(14) 0.21237(19) 0.0322(5) Uani 1 1 d . A .
C12 C 0.21707(15) 0.36248(13) 0.1756(2) 0.0354(5) Uani 1 1 d D . .
C13 C 0.29997(14) 0.35859(13) 0.2755(2) 0.0340(5) Uani 1 1 d . A .
C14 C 0.30625(13) 0.39060(13) 0.37525(18) 0.0296(4) Uani 1 1 d . . .
C15 C 0.22729(12) 0.41267(13) 0.33454(18) 0.0298(4) Uani 1 1 d . A .
H15A H 0.2127 0.4321 0.3840 0.036 Uiso 1 1 calc R . .
C16 C 0.08124(14) 0.40330(16) 0.1437(2) 0.0404(6) Uani 1 1 d . . .
H16A H 0.0567 0.4013 0.0600 0.048 Uiso 1 1 calc R A .
C17 C 0.05510(18) 0.48279(19) 0.1669(4) 0.0643(10) Uani 1 1 d . A .
H17A H 0.0733 0.5291 0.1468 0.096 Uiso 1 1 calc R . .
H17B H 0.0781 0.4858 0.2484 0.096 Uiso 1 1 calc R . .
H17C H -0.0027 0.4841 0.1202 0.096 Uiso 1 1 calc R . .
C18 C 0.05122(16) 0.32868(17) 0.1723(3) 0.0478(6) Uani 1 1 d . A .
H18A H 0.0659 0.2787 0.1533 0.072 Uiso 1 1 calc R . .
H18B H -0.0065 0.3314 0.1271 0.072 Uiso 1 1 calc R . .
H18C H 0.0753 0.3289 0.2543 0.072 Uiso 1 1 calc R . .
C19 C 0.1803(2) 0.32692(19) 0.0542(3) 0.0657(10) Uani 0.50 1 d PD A 1
H19A H 0.2308 0.3128 0.0670 0.079 Uiso 0.50 1 calc PR A 1
C20 C 0.1471(5) 0.3775(4) -0.0445(5) 0.0571(17) Uani 0.50 1 d PD A 1
H20A H 0.1720 0.4310 -0.0203 0.086 Uiso 0.50 1 calc PR A 1
H20B H 0.0901 0.3830 -0.0848 0.086 Uiso 0.50 1 calc PR A 1
H20C H 0.1564 0.3529 -0.0961 0.086 Uiso 0.50 1 calc PR A 1
C21 C 0.1522(13) 0.2409(7) 0.0492(15) 0.063(4) Uani 0.50 1 d PD A 1
H21A H 0.1285 0.2177 -0.0269 0.095 Uiso 0.50 1 calc PR A 1
H21B H 0.1126 0.2421 0.0631 0.095 Uiso 0.50 1 calc PR A 1
H21C H 0.1972 0.2076 0.1080 0.095 Uiso 0.50 1 calc PR A 1
C19' C 0.1803(2) 0.32692(19) 0.0542(3) 0.0657(10) Uani 0.50 1 d PD A 2
H19B H 0.1258 0.3489 0.0152 0.079 Uiso 0.50 1 calc PR A 2
C20' C 0.1968(4) 0.3691(4) -0.0175(4) 0.0433(13) Uani 0.50 1 d PD A 2
H20D H 0.1701 0.3409 -0.0912 0.065 Uiso 0.50 1 calc PR A 2
H20E H 0.2539 0.3697 0.0220 0.065 Uiso 0.50 1 calc PR A 2
H20F H 0.1772 0.4249 -0.0311 0.065 Uiso 0.50 1 calc PR A 2
C21' C 0.1584(13) 0.2385(6) 0.0401(13) 0.056(5) Uani 0.50 1 d PD A 2
H21D H 0.1357 0.2212 -0.0383 0.084 Uiso 0.50 1 calc PR A 2
H21E H 0.1195 0.2305 0.0543 0.084 Uiso 0.50 1 calc PR A 2
H21F H 0.2058 0.2063 0.0951 0.084 Uiso 0.50 1 calc PR A 2
C22 C 0.36584(17) 0.31790(16) 0.2762(3) 0.0458(6) Uani 1 1 d . . .
H22A H 0.3403 0.3046 0.1940 0.055 Uiso 1 1 calc R A .
C23 C 0.4362(2) 0.37102(19) 0.3143(4) 0.0652(9) Uani 1 1 d . A .
H23A H 0.4178 0.4192 0.2652 0.098 Uiso 1 1 calc R . .
H23B H 0.4728 0.3405 0.3079 0.098 Uiso 1 1 calc R . .
H23C H 0.4634 0.3876 0.3943 0.098 Uiso 1 1 calc R . .
C24 C 0.38981(17) 0.23447(15) 0.3391(2) 0.0445(6) Uani 1 1 d . A .
H24A H 0.4268 0.2070 0.3308 0.067 Uiso 1 1 calc R . .
H24B H 0.3425 0.2009 0.3053 0.067 Uiso 1 1 calc R . .
H24C H 0.4152 0.2431 0.4208 0.067 Uiso 1 1 calc R . .
C25 C 0.37804(14) 0.38948(16) 0.5033(2) 0.0383(5) Uani 1 1 d . A .
H25A H 0.4265 0.3780 0.5092 0.046 Uiso 1 1 calc R . .
C26 C 0.39014(17) 0.47161(19) 0.5643(2) 0.0504(7) Uani 1 1 d . . .
H26A H 0.3974 0.5149 0.5258 0.076 Uiso 1 1 calc R A .
H26B H 0.4370 0.4682 0.6448 0.076 Uiso 1 1 calc R . .
H26C H 0.3436 0.4834 0.5606 0.076 Uiso 1 1 calc R . .
C27 C 0.36767(17) 0.31975(17) 0.5651(2) 0.0479(6) Uani 1 1 d . . .
H27A H 0.3594 0.2684 0.5256 0.072 Uiso 1 1 calc R A .
H27B H 0.3218 0.3312 0.5633 0.072 Uiso 1 1 calc R . .
H27C H 0.4153 0.3159 0.6450 0.072 Uiso 1 1 calc R . .
H1 H 0.2430(19) 0.568(2) 0.288(3) 0.065(10) Uiso 1 1 d . . .

loop_
_atom_site_aniso_label
_atom_site_aniso_U_11
_atom_site_aniso_U_22
_atom_site_aniso_U_33
_atom_site_aniso_U_23
_atom_site_aniso_U_13
_atom_site_aniso_U_12
Ru1 0.02662(11) 0.02565(10) 0.02641(11) 0.00028(6) 0.01540(9) -0.00131(6)
O1 0.0492(11) 0.0451(10) 0.0410(10) 0.0134(8) 0.0238(9) 0.0082(8)
C1 0.0332(11) 0.0300(10) 0.0373(12) 0.0005(9) 0.0208(10) -0.0013(8)
O2 0.0387(10) 0.0455(10) 0.0587(12) -0.0063(9) 0.0257(9) -0.0130(8)
C2 0.0355(12) 0.0314(11) 0.0358(12) 0.0010(9) 0.0194(10) 0.0001(9)
C11 0.0301(11) 0.0329(11) 0.0269(10) 0.0031(8) 0.0139(9) -0.0072(8)
C12 0.0470(13) 0.0271(10) 0.0335(11) -0.0010(8) 0.0253(11) -0.0091(9)
C13 0.0415(12) 0.0252(10) 0.0413(12) 0.0031(9) 0.0283(11) 0.0000(9)
C14 0.0280(10) 0.0316(10) 0.0275(10) 0.0038(8) 0.0161(9) 0.0010(8)
C15 0.0261(10) 0.0360(11) 0.0263(10) 0.0043(8) 0.0154(9) 0.0000(8)
C16 0.0284(11) 0.0526(14) 0.0269(11) 0.0059(10) 0.0101(9) -0.0066(10)
C17 0.0286(14) 0.0500(16) 0.082(2) 0.0112(16) 0.0173(15) 0.0060(11)
C18 0.0413(14) 0.0503(15) 0.0568(16) -0.0001(12) 0.0325(13) -0.0102(11)
C19 0.104(3) 0.0529(17) 0.0423(15) -0.0185(13) 0.0460(18) -0.0381(18)
C20 0.090(5) 0.039(3) 0.042(3) -0.003(2) 0.040(4) 0.001(3)
C21 0.066(7) 0.048(6) 0.076(10) -0.036(5) 0.044(7) -0.013(5)
C19' 0.104(3) 0.0529(17) 0.0423(15) -0.0185(13) 0.0460(18) -0.0381(18)
C20' 0.054(3) 0.048(3) 0.020(2) -0.002(2) 0.018(3) 0.003(3)
C21' 0.107(12) 0.035(5) 0.035(5) -0.004(4) 0.047(6) -0.016(6)
C22 0.0581(16) 0.0364(13) 0.0547(16) 0.0036(11) 0.0404(14) 0.0081(11)
C23 0.070(2) 0.0501(17) 0.113(3) 0.0174(17) 0.075(2) 0.0141(15)
C24 0.0499(15) 0.0342(12) 0.0484(15) 0.0057(11) 0.0295(13) 0.0097(11)
C25 0.0269(11) 0.0521(14) 0.0290(11) 0.0057(10) 0.0134(9) 0.0053(10)
C26 0.0431(15) 0.0566(16) 0.0285(12) -0.0031(11) 0.0098(11) -0.0082(13)
C27 0.0520(16) 0.0497(15) 0.0350(13) 0.0113(11) 0.0229(12) 0.0124(12)

loop_
_atom_type_symbol
_atom_type_description
_atom_type_scat_dispersion_real
_atom_type_scat_dispersion_imag
_atom_type_scat_source
C C 0.0033 0.0016 'International Tables Vol C Tables 4.2.6.8 and 6.1.1.4'
H H 0.0000 0.0000 'International Tables Vol C Tables 4.2.6.8 and 6.1.1.4'
O O 0.0106 0.0060 'International Tables Vol C Tables 4.2.6.8 and 6.1.1.4'
Ru Ru -1.2594 0.8363 'International Tables Vol C Tables 4.2.6.8 and 6.1.1.4'

loop_
_geom_angle_atom_site_label_1
_geom_angle_atom_site_label_2
_geom_angle_atom_site_label_3
_geom_angle
_geom_angle_site_symmetry_1
_geom_angle_site_symmetry_3
_geom_angle_publ_flag
C1 Ru1 C2 90.71(10) . . ?
C1 Ru1 C15 135.21(9) . . ?
C2 Ru1 C15 131.56(9) . . ?
C1 Ru1 C11 104.12(9) . . ?
C2 Ru1 C11 164.07(9) . . ?
C15 Ru1 C11 36.80(8) . . ?
C1 Ru1 C14 163.47(9) . . ?
C2 Ru1 C14 102.73(9) . . ?
C15 Ru1 C14 36.69(7) . . ?
C11 Ru1 C14 61.69(8) . . ?
C1 Ru1 C12 102.22(9) . . ?
C2 Ru1 C12 134.52(10) . . ?
C15 Ru1 C12 61.28(8) . . ?
C11 Ru1 C12 37.06(9) . . ?
C14 Ru1 C12 61.46(8) . . ?
C1 Ru1 C13 130.18(9) . . ?
C2 Ru1 C13 104.45(9) . . ?
C15 Ru1 C13 61.34(8) . . ?
C11 Ru1 C13 61.49(8) . . ?
C14 Ru1 C13 37.20(8) . . ?
C12 Ru1 C13 36.33(9) . . ?
C1 Ru1 H1 82.5(12) . . ?
C2 Ru1 H1 82.3(12) . . ?
C15 Ru1 H1 88.7(13) . . ?
C11 Ru1 H1 105.1(13) . . ?
C14 Ru1 H1 108.5(13) . . ?
C12 Ru1 H1 142.1(12) . . ?
C13 Ru1 H1 145.6(13) . . ?
O1 C1 Ru1 179.4(2) . . ?
O2 C2 Ru1 178.3(2) . . ?
C15 C11 C12 107.6(2) . . ?
C15 C11 C16 123.1(2) . . ?
C12 C11 C16 128.6(2) . . ?
C15 C11 Ru1 71.29(12) . . ?
C12 C11 Ru1 72.72(12) . . ?
C16 C11 Ru1 128.79(16) . . ?
C13 C12 C11 108.1(2) . . ?
C13 C12 C19 126.2(3) . . ?
C11 C12 C19 125.3(2) . . ?
C13 C12 Ru1 72.08(12) . . ?
C11 C12 Ru1 70.22(12) . . ?
C19 C12 Ru1 128.98(16) . . ?
C12 C13 C14 107.6(2) . . ?
C12 C13 C22 124.4(2) . . ?
C14 C13 C22 127.6(2) . . ?
C12 C13 Ru1 71.60(12) . . ?
C14 C13 Ru1 70.35(12) . . ?
C22 C13 Ru1 129.16(16) . . ?
C15 C14 C13 107.36(19) . . ?
C15 C14 C25 123.2(2) . . ?
C13 C14 C25 128.7(2) . . ?
C15 C14 Ru1 70.91(12) . . ?
C13 C14 Ru1 72.44(12) . . ?
C25 C14 Ru1 129.27(16) . . ?
C14 C15 C11 109.3(2) . . ?
C14 C15 Ru1 72.40(12) . . ?
C11 C15 Ru1 71.91(12) . . ?
C14 C15 H15A 125.3 . . ?
C11 C15 H15A 125.3 . . ?
Ru1 C15 H15A 125.3 . . ?
C17 C16 C11 113.0(2) . . ?
C17 C16 C18 110.5(3) . . ?
C11 C16 C18 109.0(2) . . ?
C17 C16 H16A 108.1 . . ?
C11 C16 H16A 108.1 . . ?
C18 C16 H16A 108.1 . . ?
C16 C17 H17A 109.5 . . ?
C16 C17 H17B 109.5 . . ?
H17A C17 H17B 109.5 . . ?
C16 C17 H17C 109.5 . . ?
H17A C17 H17C 109.5 . . ?
H17B C17 H17C 109.5 . . ?
C16 C18 H18A 109.5 . . ?
C16 C18 H18B 109.5 . . ?
H18A C18 H18B 109.5 . . ?
C16 C18 H18C 109.5 . . ?
H18A C18 H18C 109.5 . . ?
H18B C18 H18C 109.5 . . ?
C20 C19 C21 123.8(8) . . ?
C20 C19 C12 122.2(3) . . ?
C21 C19 C12 108.3(7) . . ?
C20 C19 H19A 98.0 . . ?
C21 C19 H19A 98.0 . . ?
C12 C19 H19A 98.0 . . ?
C19 C20 H20A 109.5 . . ?
C19 C20 H20B 109.5 . . ?
H20A C20 H20B 109.5 . . ?
C19 C20 H20C 109.5 . . ?
H20A C20 H20C 109.5 . . ?
H20B C20 H20C 109.5 . . ?
C19 C21 H21A 109.5 . . ?
C19 C21 H21B 109.5 . . ?
H21A C21 H21B 109.5 . . ?
C19 C21 H21C 109.5 . . ?
H21A C21 H21C 109.5 . . ?
H21B C21 H21C 109.5 . . ?
H20D C20' H20E 109.5 . . ?
H20D C20' H20F 109.5 . . ?
H20E C20' H20F 109.5 . . ?
H21D C21' H21E 109.5 . . ?
H21D C21' H21F 109.5 . . ?
H21E C21' H21F 109.5 . . ?
C23 C22 C13 116.1(2) . . ?
C23 C22 C24 113.4(2) . . ?
C13 C22 C24 110.8(2) . . ?
C23 C22 H22A 105.1 . . ?
C13 C22 H22A 105.1 . . ?
C24 C22 H22A 105.1 . . ?
C22 C23 H23A 109.5 . . ?
C22 C23 H23B 109.5 . . ?
H23A C23 H23B 109.5 . . ?
C22 C23 H23C 109.5 . . ?
H23A C23 H23C 109.5 . . ?
H23B C23 H23C 109.5 . . ?
C22 C24 H24A 109.5 . . ?
C22 C24 H24B 109.5 . . ?
H24A C24 H24B 109.5 . . ?
C22 C24 H24C 109.5 . . ?
H24A C24 H24C 109.5 . . ?
H24B C24 H24C 109.5 . . ?
C14 C25 C26 112.6(2) . . ?
C14 C25 C27 109.3(2) . . ?
C26 C25 C27 109.9(2) . . ?
C14 C25 H25A 108.3 . . ?
C26 C25 H25A 108.3 . . ?
C27 C25 H25A 108.3 . . ?
C25 C26 H26A 109.5 . . ?
C25 C26 H26B 109.5 . . ?
H26A C26 H26B 109.5 . . ?
C25 C26 H26C 109.5 . . ?
H26A C26 H26C 109.5 . . ?
H26B C26 H26C 109.5 . . ?
C25 C27 H27A 109.5 . . ?
C25 C27 H27B 109.5 . . ?
H27A C27 H27B 109.5 . . ?
C25 C27 H27C 109.5 . . ?
H27A C27 H27C 109.5 . . ?
H27B C27 H27C 109.5 . . ?

loop_
_geom_bond_atom_site_label_1
_geom_bond_atom_site_label_2
_geom_bond_distance
_geom_bond_site_symmetry_2
_geom_bond_publ_flag
Ru1 C1 1.865(2) . ?
Ru1 C2 1.872(2) . ?
Ru1 C15 2.244(2) . ?
Ru1 C11 2.252(2) . ?
Ru1 C14 2.263(2) . ?
Ru1 C12 2.285(2) . ?
Ru1 C13 2.291(2) . ?
Ru1 H1 1.50(3) . ?
O1 C1 1.146(3) . ?
O2 C2 1.145(3) . ?
C11 C15 1.419(3) . ?
C11 C12 1.442(3) . ?
C11 C16 1.515(3) . ?
C12 C13 1.427(3) . ?
C12 C19 1.527(3) . ?
C13 C14 1.453(3) . ?
C13 C22 1.519(3) . ?
C14 C15 1.419(3) . ?
C14 C25 1.509(3) . ?
C15 H15A 0.9800 . ?
C16 C17 1.511(4) . ?
C16 C18 1.526(3) . ?
C16 H16A 0.9800 . ?
C17 H17A 0.9600 . ?
C17 H17B 0.9600 . ?
C17 H17C 0.9600 . ?
C18 H18A 0.9600 . ?
C18 H18B 0.9600 . ?
C18 H18C 0.9600 . ?
C19 C20 1.401(6) . ?
C19 C21 1.495(9) . ?
C19 H19A 0.9800 . ?
C20 H20A 0.9600 . ?
C20 H20B 0.9600 . ?
C20 H20C 0.9600 . ?
C21 H21A 0.9600 . ?
C21 H21B 0.9600 . ?
C21 H21C 0.9600 . ?
C20' H20D 0.9600 . ?
C20' H20E 0.9600 . ?
C20' H20F 0.9600 . ?
C21' H21D 0.9600 . ?
C21' H21E 0.9600 . ?
C21' H21F 0.9600 . ?
C22 C23 1.489(4) . ?
C22 C24 1.528(3) . ?
C22 H22A 0.9800 . ?
C23 H23A 0.9600 . ?
C23 H23B 0.9600 . ?
C23 H23C 0.9600 . ?
C24 H24A 0.9600 . ?
C24 H24B 0.9600 . ?
C24 H24C 0.9600 . ?
C25 C26 1.525(4) . ?
C25 C27 1.529(4) . ?
C25 H25A 0.9800 . ?
C26 H26A 0.9600 . ?
C26 H26B 0.9600 . ?
C26 H26C 0.9600 . ?
C27 H27A 0.9600 . ?
C27 H27B 0.9600 . ?
C27 H27C 0.9600 . ?

loop_
_geom_torsion_atom_site_label_1
_geom_torsion_atom_site_label_2
_geom_torsion_atom_site_label_3
_geom_torsion_atom_site_label_4
_geom_torsion
_geom_torsion_site_symmetry_1
_geom_torsion_site_symmetry_2
_geom_torsion_site_symmetry_3
_geom_torsion_site_symmetry_4
_geom_torsion_publ_flag
C2 Ru1 C1 O1 -168(100) . . . . ?
C15 Ru1 C1 O1 -6(25) . . . . ?
C11 Ru1 C1 O1 17(25) . . . . ?
C14 Ru1 C1 O1 47(26) . . . . ?
C12 Ru1 C1 O1 55(25) . . . . ?
C13 Ru1 C1 O1 82(25) . . . . ?
C1 Ru1 C2 O2 108(8) . . . . ?
C15 Ru1 C2 O2 -56(8) . . . . ?
C11 Ru1 C2 O2 -94(8) . . . . ?
C14 Ru1 C2 O2 -82(8) . . . . ?
C12 Ru1 C2 O2 -144(8) . . . . ?
C13 Ru1 C2 O2 -120(8) . . . . ?
C1 Ru1 C11 C15 -152.30(14) . . . . ?
C2 Ru1 C11 C15 49.6(4) . . . . ?
C14 Ru1 C11 C15 36.82(13) . . . . ?
C12 Ru1 C11 C15 116.03(19) . . . . ?
C13 Ru1 C11 C15 79.35(14) . . . . ?
C1 Ru1 C11 C12 91.68(14) . . . . ?
C2 Ru1 C11 C12 -66.4(4) . . . . ?
C15 Ru1 C11 C12 -116.03(19) . . . . ?
C14 Ru1 C11 C12 -79.20(14) . . . . ?
C13 Ru1 C11 C12 -36.68(13) . . . . ?
C1 Ru1 C11 C16 -34.4(2) . . . . ?
C2 Ru1 C11 C16 167.6(3) . . . . ?
C15 Ru1 C11 C16 117.9(3) . . . . ?
C14 Ru1 C11 C16 154.7(2) . . . . ?
C12 Ru1 C11 C16 -126.0(3) . . . . ?
C13 Ru1 C11 C16 -162.7(2) . . . . ?
C15 C11 C12 C13 -0.7(2) . . . . ?
C16 C11 C12 C13 -171.3(2) . . . . ?
Ru1 C11 C12 C13 62.50(14) . . . . ?
C15 C11 C12 C19 172.4(2) . . . . ?
C16 C11 C12 C19 1.9(4) . . . . ?
Ru1 C11 C12 C19 -124.4(2) . . . . ?
C15 C11 C12 Ru1 -63.21(15) . . . . ?
C16 C11 C12 Ru1 126.2(2) . . . . ?
C1 Ru1 C12 C13 145.07(14) . . . . ?
C2 Ru1 C12 C13 41.72(19) . . . . ?
C15 Ru1 C12 C13 -79.76(14) . . . . ?
C11 Ru1 C12 C13 -117.62(19) . . . . ?
C14 Ru1 C12 C13 -37.73(13) . . . . ?
C1 Ru1 C12 C11 -97.31(14) . . . . ?
C2 Ru1 C12 C11 159.34(14) . . . . ?
C15 Ru1 C12 C11 37.87(12) . . . . ?
C14 Ru1 C12 C11 79.89(13) . . . . ?
C13 Ru1 C12 C11 117.62(19) . . . . ?
C1 Ru1 C12 C19 22.6(3) . . . . ?
C2 Ru1 C12 C19 -80.8(3) . . . . ?
C15 Ru1 C12 C19 157.8(3) . . . . ?
C11 Ru1 C12 C19 119.9(3) . . . . ?
C14 Ru1 C12 C19 -160.2(3) . . . . ?
C13 Ru1 C12 C19 -122.5(3) . . . . ?
C11 C12 C13 C14 0.2(2) . . . . ?
C19 C12 C13 C14 -172.9(2) . . . . ?
Ru1 C12 C13 C14 61.48(14) . . . . ?
C11 C12 C13 C22 173.3(2) . . . . ?
C19 C12 C13 C22 0.3(4) . . . . ?
Ru1 C12 C13 C22 -125.4(2) . . . . ?
C11 C12 C13 Ru1 -61.31(15) . . . . ?
C19 C12 C13 Ru1 125.6(2) . . . . ?
C1 Ru1 C13 C12 -47.10(18) . . . . ?
C2 Ru1 C13 C12 -150.66(14) . . . . ?
C15 Ru1 C13 C12 79.56(14) . . . . ?
C11 Ru1 C13 C12 37.42(13) . . . . ?
C14 Ru1 C13 C12 117.23(19) . . . . ?
C1 Ru1 C13 C14 -164.33(13) . . . . ?
C2 Ru1 C13 C14 92.11(14) . . . . ?
C15 Ru1 C13 C14 -37.68(12) . . . . ?
C11 Ru1 C13 C14 -79.81(13) . . . . ?
C12 Ru1 C13 C14 -117.23(19) . . . . ?
C1 Ru1 C13 C22 72.7(3) . . . . ?
C2 Ru1 C13 C22 -30.9(2) . . . . ?
C15 Ru1 C13 C22 -160.7(3) . . . . ?
C11 Ru1 C13 C22 157.2(3) . . . . ?
C14 Ru1 C13 C22 -123.0(3) . . . . ?
C12 Ru1 C13 C22 119.8(3) . . . . ?
C12 C13 C14 C15 0.4(2) . . . . ?
C22 C13 C14 C15 -172.4(2) . . . . ?
Ru1 C13 C14 C15 62.72(15) . . . . ?
C12 C13 C14 C25 171.0(2) . . . . ?
C22 C13 C14 C25 -1.8(4) . . . . ?
Ru1 C13 C14 C25 -126.7(2) . . . . ?
C12 C13 C14 Ru1 -62.28(14) . . . . ?
C22 C13 C14 Ru1 124.8(2) . . . . ?
C1 Ru1 C14 C15 -69.6(4) . . . . ?
C2 Ru1 C14 C15 146.64(14) . . . . ?
C11 Ru1 C14 C15 -36.93(13) . . . . ?
C12 Ru1 C14 C15 -79.30(14) . . . . ?
C13 Ru1 C14 C15 -116.14(18) . . . . ?
C1 Ru1 C14 C13 46.5(4) . . . . ?
C2 Ru1 C14 C13 -97.21(14) . . . . ?
C15 Ru1 C14 C13 116.14(18) . . . . ?
C11 Ru1 C14 C13 79.21(14) . . . . ?
C12 Ru1 C14 C13 36.84(13) . . . . ?
C1 Ru1 C14 C25 172.6(3) . . . . ?
C2 Ru1 C14 C25 28.9(2) . . . . ?
C15 Ru1 C14 C25 -117.8(3) . . . . ?
C11 Ru1 C14 C25 -154.7(2) . . . . ?
C12 Ru1 C14 C25 162.9(2) . . . . ?
C13 Ru1 C14 C25 126.1(3) . . . . ?
C13 C14 C15 C11 -0.9(2) . . . . ?
C25 C14 C15 C11 -172.1(2) . . . . ?
Ru1 C14 C15 C11 62.83(15) . . . . ?
C13 C14 C15 Ru1 -63.73(15) . . . . ?
C25 C14 C15 Ru1 125.0(2) . . . . ?
C12 C11 C15 C14 1.0(2) . . . . ?
C16 C11 C15 C14 172.2(2) . . . . ?
Ru1 C11 C15 C14 -63.15(15) . . . . ?
C12 C11 C15 Ru1 64.15(15) . . . . ?
C16 C11 C15 Ru1 -124.7(2) . . . . ?
C1 Ru1 C15 C14 157.76(14) . . . . ?
C2 Ru1 C15 C14 -45.79(18) . . . . ?
C11 Ru1 C15 C14 117.97(19) . . . . ?
C12 Ru1 C15 C14 79.84(14) . . . . ?
C13 Ru1 C15 C14 38.21(13) . . . . ?
C1 Ru1 C15 C11 39.78(19) . . . . ?
C2 Ru1 C15 C11 -163.77(15) . . . . ?
C14 Ru1 C15 C11 -117.97(19) . . . . ?
C12 Ru1 C15 C11 -38.14(14) . . . . ?
C13 Ru1 C15 C11 -79.77(15) . . . . ?
C15 C11 C16 C17 48.6(3) . . . . ?
C12 C11 C16 C17 -142.2(3) . . . . ?
Ru1 C11 C16 C17 -43.3(3) . . . . ?
C15 C11 C16 C18 -74.7(3) . . . . ?
C12 C11 C16 C18 94.5(3) . . . . ?
Ru1 C11 C16 C18 -166.58(18) . . . . ?
C13 C12 C19 C20 -114.2(5) . . . . ?
C11 C12 C19 C20 73.9(6) . . . . ?
Ru1 C12 C19 C20 -18.3(6) . . . . ?
C13 C12 C19 C21 91.7(10) . . . . ?
C11 C12 C19 C21 -80.2(10) . . . . ?
Ru1 C12 C19 C21 -172.5(9) . . . . ?
C12 C13 C22 C23 124.3(3) . . . . ?
C14 C13 C22 C23 -63.9(3) . . . . ?
Ru1 C13 C22 C23 30.6(4) . . . . ?
C12 C13 C22 C24 -104.5(3) . . . . ?
C14 C13 C22 C24 67.2(3) . . . . ?
Ru1 C13 C22 C24 161.82(18) . . . . ?
C15 C14 C25 C26 -54.5(3) . . . . ?
C13 C14 C25 C26 136.2(2) . . . . ?
Ru1 C14 C25 C26 37.3(3) . . . . ?
C15 C14 C25 C27 68.0(3) . . . . ?
C13 C14 C25 C27 -101.3(3) . . . . ?
Ru1 C14 C25 C27 159.76(17) . . . . ?
